data_7126228
loop_
_publ_author_name
'Sobczak, Szymon'
'P\'o\/lrolniczak, Aleksandra'
'Ratajczyk, Paulina'
'Cai, Weizhao'
'G\/ladysiak, Andrzej'
'Nikolayenko, Varvara I.'
'Castell, Dominic C.'
'Barbour, Leonard J.'
'Katrusiak, Andrzej'

_publ_section_title
;
 Large negative linear compressibility of a porous molecular co-crystal.
;
_journal_issue 31
_journal_name_full 'Chemical communications (Cambridge, England)'
_journal_page_first 4324
_journal_page_last 4327
_journal_paper_doi 10.1039/d0cc00461h
_journal_volume 56
_journal_year 2020
_chemical_formula_moiety 'C6 F4 I2, C24.85 H16 F6 N2 S2, C3 H6 O, H2 O'
_chemical_formula_sum 'C33.85 H24 F10 I2 N2 O2 S2'
_chemical_formula_weight 998.70
_space_group_crystal_system orthorhombic
_space_group_IT_number 33
_space_group_name_Hall 'P 2c -2n'
_space_group_name_H-M_alt 'P n a 21'
_atom_sites_solution_hydrogens mixed
_atom_sites_solution_primary direct
_audit_creation_date 2018-12-20
_audit_creation_method
;
Olex2 1.2
(compiled 2018.05.29 svn.r3508 for OlexSys, GUI svn.r5506)
;
_audit_update_record
;
2018-12-20 deposited with the CCDC.	2020-03-09 downloaded from the CCDC.
;
_cell_angle_alpha 90
_cell_angle_beta 90
_cell_angle_gamma 90
_cell_formula_units_Z 4
_cell_length_a 17.2451(6)
_cell_length_b 27.2415(16)
_cell_length_c 7.9554(3)
_cell_measurement_reflns_used 5224
_cell_measurement_temperature 293(2)
_cell_measurement_theta_max 27.4780
_cell_measurement_theta_min 3.2280
_cell_volume 3737.3(3)
_computing_cell_refinement 'CrysAlisPro 1.171.39.43a (Rigaku OD, 2018)'
_computing_data_collection 'CrysAlisPro 1.171.39.43a (Rigaku OD, 2018)'
_computing_data_reduction 'CrysAlisPro 1.171.39.43a (Rigaku OD, 2018)'
_computing_molecular_graphics 'Olex2 (Dolomanov et al., 2009)'
_computing_publication_material 'Olex2 (Dolomanov et al., 2009)'
_computing_structure_refinement 'ShelXL (Sheldrick, 2015)'
_computing_structure_solution 'ShelXS (Sheldrick, 2008)'
_diffrn_ambient_temperature 293.0
_diffrn_detector 'CCD plate'
_diffrn_detector_area_resol_mean 16.1544
_diffrn_detector_type Eos
_diffrn_measured_fraction_theta_full 0.996
_diffrn_measured_fraction_theta_max 0.996
_diffrn_measurement_details
;
List of Runs (angles in degrees, time in seconds):

  # Type    Start    End  Width  t~exp~   \w     \q     \k     \f   Frames
#--------------------------------------------------------------------------
  1  \w    -53.00  45.00   1.00  100.00    --   16.55 -77.00 -30.00   98
  2  \w    -52.00  35.00   1.00  100.00    --   16.55 -57.00-150.00   87
  3  \w     34.00  91.00   1.00  100.00    --   16.55 179.00-120.00   57
  4  \w    -21.00  89.00   1.00  100.00    --   16.55  19.00  30.00  110
  5  \w    -25.00  57.00   1.00  100.00    --   16.55 -99.00  90.00   82
  6  \w    -25.00  23.00   1.00  100.00    --  -17.41 -99.00 -90.00   48
  7  \w    -25.00  10.00   1.00  100.00    --  -17.41 -99.00  60.00   35
  8  \w    -86.00   1.00   1.00  100.00    --  -17.41 -57.00-180.00   87
;
_diffrn_measurement_device 'four-circle diffractometer'
_diffrn_measurement_device_type 'Xcalibur, Eos'
_diffrn_measurement_method '\w scans'
_diffrn_orient_matrix_type 'CrysAlisPro convention (1999,Acta A55,543-557)'
_diffrn_orient_matrix_UB_11 0.0144051000
_diffrn_orient_matrix_UB_12 0.0224496000
_diffrn_orient_matrix_UB_13 0.0325746000
_diffrn_orient_matrix_UB_21 0.0383299000
_diffrn_orient_matrix_UB_22 -0.0073525000
_diffrn_orient_matrix_UB_23 -0.0203512000
_diffrn_orient_matrix_UB_31 -0.0038315000
_diffrn_orient_matrix_UB_32 0.0109540000
_diffrn_orient_matrix_UB_33 -0.0804648000
_diffrn_radiation_monochromator graphite
_diffrn_radiation_probe x-ray
_diffrn_radiation_type MoK\a
_diffrn_radiation_wavelength 0.71073
_diffrn_reflns_av_R_equivalents 0.0942
_diffrn_reflns_av_unetI/netI 0.0953
_diffrn_reflns_Laue_measured_fraction_full 0.996
_diffrn_reflns_Laue_measured_fraction_max 0.996
_diffrn_reflns_limit_h_max 21
_diffrn_reflns_limit_h_min -21
_diffrn_reflns_limit_k_max 34
_diffrn_reflns_limit_k_min -34
_diffrn_reflns_limit_l_max 9
_diffrn_reflns_limit_l_min -9
_diffrn_reflns_number 44072
_diffrn_reflns_point_group_measured_fraction_full 0.997
_diffrn_reflns_point_group_measured_fraction_max 0.997
_diffrn_reflns_theta_full 26.000
_diffrn_reflns_theta_max 26.369
_diffrn_reflns_theta_min 2.917
_diffrn_source 'fine-focus sealed X-ray tube'
_diffrn_source_type 'Enhance (Mo) X-ray Source'
_exptl_absorpt_coefficient_mu 1.878
_exptl_absorpt_correction_T_max 1.000
_exptl_absorpt_correction_T_min 0.843
_exptl_absorpt_correction_type gaussian
_exptl_absorpt_process_details
;
CrysAlisPro 1.171.39.43a (Rigaku Oxford Diffraction, 2018)
Numerical absorption correction based on gaussian integration over
			a multifaceted crystal model
Empirical absorption correction using spherical harmonics,
 implemented in SCALE3 ABSPACK scaling algorithm.
;
_exptl_crystal_colour 'clear colourless'
_exptl_crystal_density_diffrn 1.775
_exptl_crystal_description block
_exptl_crystal_F_000 1940
_exptl_crystal_size_max 0.327
_exptl_crystal_size_mid 0.103
_exptl_crystal_size_min 0.046
_refine_diff_density_max 1.375
_refine_diff_density_min -1.220
_refine_diff_density_rms 0.164
_refine_ls_abs_structure_details
;
 Flack x determined using 1412 quotients [(I+)-(I-)]/[(I+)+(I-)]
 (Parsons, Flack and Wagner, Acta Cryst. B69 (2013) 249-259).
;
_refine_ls_abs_structure_Flack 0.024(19)
_refine_ls_extinction_method none
_refine_ls_goodness_of_fit_ref 1.078
_refine_ls_hydrogen_treatment constr
_refine_ls_matrix_type full
_refine_ls_number_parameters 452
_refine_ls_number_reflns 7610
_refine_ls_number_restraints 588
_refine_ls_restrained_S_all 1.070
_refine_ls_R_factor_all 0.1592
_refine_ls_R_factor_gt 0.1190
_refine_ls_shift/su_max 0.047
_refine_ls_shift/su_mean 0.042
_refine_ls_structure_factor_coef Fsqd
_refine_ls_weighting_details 'w=1/[\s^2^(Fo^2^)+(0.1004P)^2^+47.3128P] where P=(Fo^2^+2Fc^2^)/3'
_refine_ls_weighting_scheme calc
_refine_ls_wR_factor_gt 0.2469
_refine_ls_wR_factor_ref 0.2726
_reflns_Friedel_coverage 0.861
_reflns_Friedel_fraction_full 0.998
_reflns_Friedel_fraction_max 0.998
_reflns_number_gt 5292
_reflns_number_total 7610
_reflns_threshold_expression 'I > 2\s(I)'
_cod_data_source_file d0cc00461h2.cif
_cod_data_source_block 0_0001_GPa_H2O
_cod_depositor_comments 'Adding full bibliography for 7126224--7126231.cif.'
_cod_database_code 7126228
_chemical_oxdiff_formula 'C31 H24 F10 O1 S2 N2 I2'
_shelx_space_group_comment
;
The symmetry employed for this shelxl refinement is uniquely defined
by the following loop, which should always be used as a source of
symmetry information in preference to the above space-group names.
They are only intended as comments.
;
_reflns_odcompleteness_completeness 98.62
_reflns_odcompleteness_iscentric 1
_reflns_odcompleteness_theta 28.22
_olex2_refinement_description
;
1. Fixed Uiso
 At 1.2 times of:
  All C(H) groups
 At 1.5 times of:
  All C(H,H,H) groups, All O(H,H) groups
2. Restrained distances
 C33A-O1A
 1.2 with sigma of 0.02
 C32A-C34A
 2.1 with sigma of 0.02
 C33B-C34B
 1.4 with sigma of 0.02
 C3-C6
 1.34 with sigma of 0.02
 C8-C10
 1.34 with sigma of 0.02
 C14-C15
 1.34 with sigma of 0.02
 O1B-C33B \\sim O1A-C33A
 with sigma of 0.02
 C32B-C34B \\sim C34A-C32A
 with sigma of 0.02
 O1A-C32A \\sim O1A-C34A \\sim O1B-C34B \\sim O1B-C32B
 with sigma of 0.02
 C33B-C34B \\sim C32B-C33B \\sim C33A-C32A \\sim C33A-C34A
 with sigma of 0.02
3. Restrained planarity
 C33B, O1B, C32B, C34B
 with sigma of 0.1
4. Rigid bond restraints
 O1B, C33B, C34B, C32B
 with sigma for 1-2 distances of 0.01 and sigma for 1-3 distances of 0.01
5. Uiso/Uaniso restraints and constraints
C9 \\sim S2 \\sim C18 \\sim C17 \\sim C15 \\sim C25 \\sim C16 \\sim C19 \\sim
C14 \\sim C23 \\sim C20 \\sim C13 \\sim C10 \\sim C22 \\sim C21 \\sim F5 \\sim
C12 \\sim F6 \\sim C8 \\sim C11 \\sim N2 \\sim F4 \\sim F3 \\sim C7 \\sim F1
\\sim F2 \\sim S1 \\sim C24 \\sim C6 \\sim C3 \\sim C2 \\sim C4 \\sim C1 \\sim
C5 \\sim N1: within 2A with sigma of 0.04 and sigma for terminal atoms of 0.08
C32A \\sim O1A \\sim C33A \\sim C34A: within 2A with sigma of 0.04 and sigma
for terminal atoms of 0.08
Uanis(O1B) \\sim Ueq, Uanis(O1W) \\sim Ueq: with sigma of 0.005 and sigma for
terminal atoms of 0.01
Uanis(O1B) \\sim Ueq: with sigma of 0.001 and sigma for terminal atoms of 0.002
Uanis(O1B) \\sim Ueq, Uanis(C33B) \\sim Ueq, Uanis(C34A) \\sim Ueq, Uanis(C34B)
\\sim Ueq, Uanis(O1W) \\sim Ueq: with sigma of 0.01 and sigma for terminal
atoms of 0.02
Uanis(C33A) \\sim Ueq, Uanis(C32B) \\sim Ueq: with sigma of 0.01 and sigma for
terminal atoms of 0.02
Uanis(C34A) \\sim Ueq, Uanis(C32A) \\sim Ueq: with sigma of 0.01 and sigma for
terminal atoms of 0.02
Uanis(C34B) \\sim Ueq, Uanis(C34A) \\sim Ueq: with sigma of 0.01 and sigma for
terminal atoms of 0.02
Uanis(C34A) \\sim Ueq: with sigma of 0.001 and sigma for terminal atoms of 0.002
6. Rigid body (RIGU) restrains
 C30, C29, C28, C27, C26, C31
 with sigma for 1-2 distances of 0.004 and sigma for 1-3 distances of 0.004
 C14, C13, C12, C11, C10
 with sigma for 1-2 distances of 0.004 and sigma for 1-3 distances of 0.004
 C7, C6, S1, C9, C8, C4, C5, N1, C1, C2, C3
 with sigma for 1-2 distances of 0.004 and sigma for 1-3 distances of 0.004
 C17, C16, C15, C18, S2, C19, C20, C21, N2, C22, C23
 with sigma for 1-2 distances of 0.004 and sigma for 1-3 distances of 0.004
 C34A, O1A, C33A, C32A
 with sigma for 1-2 distances of 0.004 and sigma for 1-3 distances of 0.004
 C32A, O1A, C33A, C34A
 with sigma for 1-2 distances of 0.004 and sigma for 1-3 distances of 0.004
 C33B, O1B, C32B, C34B
 with sigma for 1-2 distances of 0.004 and sigma for 1-3 distances of 0.004
 C32B, O1B, C33B, C34B
 with sigma for 1-2 distances of 0.004 and sigma for 1-3 distances of 0.004
7. Others
 Fixed Sof: O1B(0.5) C33B(0.5) O1A(0.5) C32A(0.5) H32D(0.5) H32E(0.5)
 H32F(0.5) C33A(0.5) C34A(0.5) H34D(0.5) H34E(0.5) H34F(0.5) C32B(0.5)
 H32A(0.5) H32B(0.5) H32C(0.5) C34B(0.5) H34A(0.5) H34B(0.5) H34C(0.5)
8.a Free rotating group:
 O1W(H1WA,H1WB)
8.b Aromatic/amide H refined with riding coordinates:
 C16(H16), C7(H7), C21(H21), C22(H22), C23(H23), C20(H20), C1(H1), C5(H5),
 C4(H4), C2(H2)
8.c Fitted pentagon refined as free rotating group:
 C16(C17,S2,C18,C15), S1(C9,C8,C7,C6), C10(C14,C13,C12,C11)
8.d Fitted hexagon refined as free rotating group:
 C28(C27,C26,C31,C30,C29), C21(N2,C22,C23,C19,C20), C1(N1,C5,C4,C3,C2)
8.e Idealised Me refined as rotating group:
 C25(H25A,H25B,H25C), C24(H24A,H24B,H24C), C32A(H32D,H32E,H32F), C34A(H34D,
 H34E,H34F), C32B(H32A,H32B,H32C), C34B(H34A,H34B,H34C)
;
_olex2_submission_special_instructions 'No special instructions were received'
_oxdiff_exptl_absorpt_empirical_details
;
Empirical correction (ABSPACK) includes:
- Absorption correction using spherical harmonics
- Frame scaling
;
_oxdiff_exptl_absorpt_empirical_full_max 1.310
_oxdiff_exptl_absorpt_empirical_full_min 0.621

loop_
_space_group_symop_operation_xyz
'x, y, z'
'-x, -y, z+1/2'
'-x+1/2, y+1/2, z+1/2'
'x+1/2, -y+1/2, z'

loop_
_atom_site_label
_atom_site_type_symbol
_atom_site_fract_x
_atom_site_fract_y
_atom_site_fract_z
_atom_site_U_iso_or_equiv
_atom_site_adp_type
_atom_site_occupancy
_atom_site_site_symmetry_order
_atom_site_calc_flag
_atom_site_refinement_flags_posn
_atom_site_refinement_flags_adp
_atom_site_refinement_flags_occupancy
_atom_site_disorder_assembly
_atom_site_disorder_group
I1 I 0.45681(9) 0.17374(7) 1.0164(3) 0.0595(5) Uani 1 1 d . . . . .
I2 I 0.80959(9) 0.25229(8) 1.3566(3) 0.0661(6) Uani 1 1 d . . . . .
C16 C 0.5253(10) 0.4079(8) 0.8095(14) 0.072(7) Uani 1 1 d . U . . .
H16 H 0.532992 0.418139 0.919729 0.087 Uiso 1 1 calc R . . . .
C17 C 0.5803(7) 0.3832(7) 0.7070(13) 0.079(7) Uani 1 1 d G U . . .
S2 S 0.5455(4) 0.3743(3) 0.5482(9) 0.0578(18) Uani 1 1 d G U . . .
C18 C 0.4689(5) 0.3934(7) 0.5525(18) 0.100(10) Uani 1 1 d G U . . .
C15 C 0.4565(8) 0.4142(8) 0.714(2) 0.076(7) Uani 1 1 d DG U . . .
S1 S 0.2345(4) 0.2939(2) 0.7902(9) 0.0558(17) Uani 1 1 d . U . . .
C9 C 0.2947(6) 0.3263(4) 0.840(2) 0.076(7) Uani 1 1 d G U . . .
C8 C 0.2732(9) 0.3746(3) 0.792(3) 0.064(6) Uani 1 1 d DG U . . .
C7 C 0.1997(9) 0.3721(3) 0.712(2) 0.062(6) Uani 1 1 d G U . . .
H7 H 0.172049 0.398455 0.668148 0.075 Uiso 1 1 calc R . . . .
C6 C 0.1757(6) 0.3222(4) 0.7109(19) 0.060(6) Uani 1 1 d DG U . . .
F5 F 0.4505(12) 0.4993(8) 0.976(3) 0.115(9) Uani 1 1 d . U . . .
F9 F 0.7439(9) 0.1448(7) 1.258(3) 0.089(6) Uani 1 1 d . . . . .
F8 F 0.6545(11) 0.3075(7) 1.258(3) 0.098(7) Uani 1 1 d . . . . .
C25 C 0.3990(18) 0.3991(16) 0.441(5) 0.109(15) Uani 1 1 d . U . . .
H25A H 0.413858 0.415178 0.338363 0.164 Uiso 1 1 calc GR . . . .
H25B H 0.360411 0.418326 0.497398 0.164 Uiso 1 1 calc GR . . . .
H25C H 0.378144 0.367247 0.415173 0.164 Uiso 1 1 calc GR . . . .
C24 C 0.3717(17) 0.3250(12) 0.928(4) 0.066(8) Uani 1 1 d . U . . .
H24A H 0.378959 0.293349 0.978537 0.098 Uiso 1 1 calc GR . . . .
H24B H 0.373175 0.349896 1.012909 0.098 Uiso 1 1 calc GR . . . .
H24C H 0.412232 0.330793 0.847427 0.098 Uiso 1 1 calc GR . . . .
C10 C 0.3103(9) 0.4265(5) 0.819(3) 0.056(6) Uani 1 1 d D U . . .
C14 C 0.3891(8) 0.4411(6) 0.804(3) 0.064(7) Uani 1 1 d DG U . . .
C13 C 0.3949(9) 0.4905(7) 0.860(4) 0.086(8) Uani 1 1 d G U . . .
C12 C 0.3198(11) 0.5064(6) 0.908(4) 0.091(10) Uani 1 1 d G U . . .
C11 C 0.2675(7) 0.4669(7) 0.883(4) 0.091(9) Uani 1 1 d G U . . .
F7 F 0.5231(10) 0.2794(7) 1.121(3) 0.094(7) Uani 1 1 d . . . . .
F6 F 0.4173(15) 0.5242(8) 0.742(4) 0.138(10) Uani 1 1 d . U . . .
F4 F 0.2991(12) 0.5537(8) 0.879(6) 0.155(11) Uani 1 1 d . U . . .
C28 C 0.6466(9) 0.2618(5) 1.220(2) 0.055(6) Uani 1 1 d . U . . .
C27 C 0.5768(8) 0.2467(6) 1.149(2) 0.054(6) Uani 1 1 d G U . . .
C26 C 0.5646(7) 0.1974(6) 1.114(2) 0.049(5) Uani 1 1 d G U . . .
C31 C 0.6220(9) 0.1631(5) 1.149(2) 0.061(7) Uani 1 1 d G U . . .
C30 C 0.6918(8) 0.1782(5) 1.219(2) 0.048(5) Uani 1 1 d G U . . .
C29 C 0.7041(7) 0.2275(6) 1.255(2) 0.044(5) Uani 1 1 d G U . . .
F10 F 0.6114(10) 0.1161(6) 1.129(3) 0.080(5) Uani 1 1 d . . . . .
C21 C 0.7568(10) 0.3745(9) 1.008(2) 0.103(10) Uani 1 1 d . U . . .
H21 H 0.772622 0.382913 1.116459 0.124 Uiso 1 1 calc R . . . .
N2 N 0.8076(8) 0.3505(8) 0.901(2) 0.070(6) Uani 1 1 d G U . . .
C22 C 0.7839(9) 0.3380(7) 0.739(2) 0.080(8) Uani 1 1 d G U . . .
H22 H 0.817964 0.321975 0.667092 0.096 Uiso 1 1 calc R . . . .
C23 C 0.7094(10) 0.3495(7) 0.686(2) 0.068(7) Uani 1 1 d G U . . .
H23 H 0.693543 0.341126 0.577646 0.081 Uiso 1 1 calc R . . . .
C19 C 0.6585(7) 0.3735(7) 0.793(2) 0.050(5) Uani 1 1 d G U . . .
C20 C 0.6822(9) 0.3860(8) 0.955(2) 0.086(9) Uani 1 1 d G U . . .
H20 H 0.648200 0.402065 1.027011 0.103 Uiso 1 1 calc R . . . .
F3 F 0.3207(17) 0.5160(14) 1.080(5) 0.177(14) Uani 1 1 d . U . . .
O1B O 0.108(3) 0.5090(19) 0.284(6) 0.088(12) Uani 0.5 1 d D U P A 1
C33B C 0.054(3) 0.4999(16) 0.383(6) 0.113(15) Uani 0.5 1 d D U P A 1
O1A O 0.113(4) 0.555(2) 0.082(7) 0.16(2) Uani 0.5 1 d D U P B 2
C32A C 0.024(3) 0.508(3) 0.247(10) 0.106(18) Uani 0.5 1 d D U P B 2
H32D H -0.017384 0.531074 0.248931 0.158 Uiso 0.5 1 calc GR . P B 2
H32E H 0.028373 0.492013 0.354299 0.158 Uiso 0.5 1 calc GR . P B 2
H32F H 0.013899 0.483374 0.162018 0.158 Uiso 0.5 1 calc GR . P B 2
C33A C 0.094(3) 0.532(3) 0.209(8) 0.109(16) Uani 0.5 1 d D U P B 2
C34A C 0.141(4) 0.507(3) 0.326(8) 0.077(15) Uani 0.5 1 d D U P B 2
H34D H 0.113435 0.503616 0.430803 0.115 Uiso 0.5 1 calc GR . P B 2
H34E H 0.187851 0.525044 0.344629 0.115 Uiso 0.5 1 calc GR . P B 2
H34F H 0.153423 0.474830 0.283828 0.115 Uiso 0.5 1 calc GR . P B 2
C32B C -0.012(3) 0.470(3) 0.365(10) 0.120(18) Uani 0.5 1 d D U P A 1
H32A H 0.004123 0.436249 0.360994 0.180 Uiso 0.5 1 calc GR . P A 1
H32B H -0.038371 0.478408 0.263499 0.180 Uiso 0.5 1 calc GR . P A 1
H32C H -0.045482 0.474933 0.459591 0.180 Uiso 0.5 1 calc GR . P A 1
C34B C 0.042(4) 0.514(2) 0.550(6) 0.095(15) Uani 0.5 1 d D U P A 1
H34A H 0.083027 0.500847 0.618361 0.143 Uiso 0.5 1 calc GR . P A 1
H34B H -0.006811 0.500805 0.588256 0.143 Uiso 0.5 1 calc GR . P A 1
H34C H 0.041286 0.548831 0.557974 0.143 Uiso 0.5 1 calc GR . P A 1
O1W O 0.1382(15) 0.5091(10) 0.438(3) 0.078(7) Uani 1 1 d . U . C 3
H1WA H 0.180014 0.520702 0.378134 0.118 Uiso 1 1 d G . . C 3
H1WB H 0.119486 0.539021 0.400340 0.118 Uiso 1 1 d G . . C 3
C1 C -0.0245(9) 0.3361(7) 0.501(3) 0.079(7) Uani 1 1 d . U . . .
H1 H -0.057399 0.359243 0.452582 0.094 Uiso 1 1 calc R . . . .
N1 N -0.0476(8) 0.2873(7) 0.511(3) 0.076(6) Uani 1 1 d G U . . .
C5 C 0.0015(11) 0.2527(6) 0.583(3) 0.077(11) Uani 0.85(9) 1 d G U . . .
H5 H -0.013891 0.220021 0.590291 0.093 Uiso 1 1 calc R . . . .
C4 C 0.0737(10) 0.2668(6) 0.644(3) 0.074(8) Uani 1 1 d G U . . .
H4 H 0.106567 0.243669 0.691799 0.089 Uiso 1 1 calc R . . . .
C3 C 0.0968(8) 0.3156(7) 0.633(2) 0.058(6) Uani 1 1 d DG U . . .
C2 C 0.0476(10) 0.3502(6) 0.561(3) 0.072(8) Uani 1 1 d G U . . .
H2 H 0.063061 0.382891 0.554092 0.086 Uiso 1 1 calc R . . . .
F1 F 0.2108(15) 0.4609(8) 0.975(5) 0.173(15) Uani 1 1 d . U . . .
F2 F 0.2234(16) 0.4902(8) 0.739(5) 0.166(15) Uani 1 1 d . U . . .

loop_
_atom_site_aniso_label
_atom_site_aniso_U_11
_atom_site_aniso_U_22
_atom_site_aniso_U_33
_atom_site_aniso_U_23
_atom_site_aniso_U_13
_atom_site_aniso_U_12
I1 0.0315(7) 0.0884(13) 0.0585(9) -0.0016(11) -0.0049(9) -0.0098(8)
I2 0.0387(8) 0.1010(14) 0.0586(9) -0.0178(11) -0.0023(9) -0.0229(9)
C16 0.031(10) 0.076(17) 0.111(18) 0.020(14) -0.018(10) -0.012(10)
C17 0.043(11) 0.076(17) 0.119(17) 0.017(15) -0.008(10) -0.001(11)
S2 0.043(3) 0.068(4) 0.063(5) -0.009(4) -0.009(3) 0.002(3)
C18 0.073(17) 0.09(2) 0.14(2) -0.009(17) -0.034(14) -0.019(15)
C15 0.030(11) 0.063(16) 0.136(18) 0.016(15) -0.020(12) 0.007(11)
S1 0.043(4) 0.057(4) 0.068(4) -0.006(3) 0.003(3) -0.003(3)
C9 0.041(12) 0.122(17) 0.066(17) 0.009(16) 0.012(12) 0.020(12)
C8 0.018(10) 0.109(15) 0.064(15) -0.011(13) -0.004(9) -0.014(10)
C7 0.025(11) 0.099(14) 0.062(16) -0.013(13) -0.007(10) -0.005(10)
C6 0.036(9) 0.098(14) 0.047(12) -0.029(12) 0.019(9) -0.017(10)
F5 0.088(14) 0.097(15) 0.16(2) -0.056(15) -0.055(14) 0.019(11)
F9 0.031(9) 0.106(14) 0.129(16) 0.006(12) -0.017(9) 0.017(9)
F8 0.068(12) 0.079(13) 0.147(19) -0.034(13) -0.023(12) -0.009(10)
C25 0.038(17) 0.15(3) 0.14(3) -0.04(3) -0.052(19) 0.032(19)
C24 0.052(17) 0.09(2) 0.059(16) 0.017(15) 0.001(13) 0.009(15)
C10 0.032(9) 0.064(12) 0.073(17) -0.004(12) -0.004(11) 0.012(8)
C14 0.034(9) 0.058(12) 0.099(19) 0.009(13) -0.021(11) 0.004(9)
C13 0.042(11) 0.064(13) 0.15(2) -0.004(17) -0.013(17) 0.005(10)
C12 0.043(12) 0.073(15) 0.16(3) -0.025(18) -0.010(16) -0.002(10)
C11 0.040(11) 0.068(15) 0.17(3) -0.040(17) 0.000(16) 0.002(10)
F7 0.058(11) 0.069(12) 0.153(19) -0.013(12) -0.044(11) 0.000(9)
F6 0.109(18) 0.071(14) 0.23(3) -0.017(16) 0.05(2) -0.015(13)
F4 0.063(13) 0.088(15) 0.31(4) 0.01(2) 0.00(2) 0.014(11)
C28 0.047(12) 0.054(13) 0.065(16) 0.001(12) 0.000(11) -0.013(9)
C27 0.048(12) 0.074(12) 0.041(14) 0.014(12) -0.003(10) -0.011(10)
C26 0.032(11) 0.081(13) 0.033(12) -0.005(11) 0.005(9) -0.018(9)
C31 0.052(13) 0.069(14) 0.062(17) -0.025(13) -0.014(12) -0.013(9)
C30 0.045(12) 0.063(11) 0.038(13) 0.001(11) -0.007(10) -0.006(10)
C29 0.033(10) 0.057(11) 0.041(13) 0.007(10) 0.010(9) -0.020(8)
F10 0.060(11) 0.064(11) 0.118(15) 0.007(10) -0.033(10) -0.006(8)
C21 0.057(14) 0.16(3) 0.092(17) -0.03(2) -0.013(13) 0.043(16)
N2 0.032(10) 0.086(16) 0.092(15) 0.007(13) 0.000(9) 0.017(10)
C22 0.044(12) 0.10(2) 0.098(17) -0.014(16) 0.003(12) 0.015(13)
C23 0.051(12) 0.064(16) 0.088(15) -0.013(14) 0.000(10) 0.012(11)
C19 0.039(10) 0.042(13) 0.069(12) 0.011(10) 0.005(8) -0.001(9)
C20 0.045(13) 0.13(3) 0.078(14) -0.013(16) 0.000(11) 0.028(15)
F3 0.10(2) 0.23(3) 0.20(3) -0.09(3) 0.053(19) -0.07(2)
O1B 0.088(12) 0.087(12) 0.087(12) 0.000(3) -0.001(3) 0.001(3)
C33B 0.110(17) 0.12(2) 0.112(17) 0.002(12) 0.015(11) -0.003(12)
O1A 0.18(4) 0.16(5) 0.14(3) 0.06(3) 0.01(3) 0.04(4)
C32A 0.10(2) 0.10(3) 0.11(3) 0.01(2) -0.024(19) 0.02(2)
C33A 0.111(19) 0.11(2) 0.105(19) 0.010(12) -0.008(12) 0.012(12)
C34A 0.077(15) 0.077(15) 0.077(15) -0.001(3) 0.001(3) 0.000(3)
C32B 0.09(2) 0.13(3) 0.14(3) 0.01(2) 0.02(2) 0.00(2)
C34B 0.11(3) 0.08(3) 0.100(17) 0.031(17) 0.016(16) 0.02(2)
O1W 0.076(12) 0.075(11) 0.084(11) -0.001(10) -0.021(10) 0.007(10)
C1 0.050(13) 0.111(16) 0.074(17) -0.007(17) 0.003(13) -0.015(11)
N1 0.046(11) 0.111(15) 0.072(14) -0.039(14) -0.012(11) -0.028(10)
C5 0.047(15) 0.085(18) 0.10(2) -0.037(16) -0.003(14) -0.029(11)
C4 0.043(13) 0.080(13) 0.10(2) -0.022(15) 0.001(13) -0.026(10)
C3 0.039(10) 0.075(13) 0.061(15) -0.012(12) 0.013(9) -0.013(9)
C2 0.055(12) 0.080(15) 0.08(2) 0.002(14) -0.005(12) -0.025(10)
F1 0.120(19) 0.065(14) 0.33(4) -0.07(2) 0.12(2) -0.016(13)
F2 0.112(19) 0.061(13) 0.32(4) -0.05(2) -0.11(2) 0.025(13)

loop_
_atom_type_symbol
_atom_type_description
_atom_type_scat_dispersion_real
_atom_type_scat_dispersion_imag
_atom_type_scat_source
C C 0.0033 0.0016 'International Tables Vol C Tables 4.2.6.8 and 6.1.1.4'
H H 0.0000 0.0000 'International Tables Vol C Tables 4.2.6.8 and 6.1.1.4'
F F 0.0171 0.0103 'International Tables Vol C Tables 4.2.6.8 and 6.1.1.4'
I I -0.4742 1.8119 'International Tables Vol C Tables 4.2.6.8 and 6.1.1.4'
N N 0.0061 0.0033 'International Tables Vol C Tables 4.2.6.8 and 6.1.1.4'
O O 0.0106 0.0060 'International Tables Vol C Tables 4.2.6.8 and 6.1.1.4'
S S 0.1246 0.1234 'International Tables Vol C Tables 4.2.6.8 and 6.1.1.4'

loop_
_exptl_crystal_face_index_h
_exptl_crystal_face_index_k
_exptl_crystal_face_index_l
_exptl_crystal_face_perp_dist
-3 16 -10 0.1165
0 38 0 0.0216
3 -1 11 0.4281
-2 -38 1 0.0310
-3 6 -11 0.1308
-24 4 1 0.0624
-1 -16 10 0.3926
24 -4 -1 0.0479

loop_
_geom_angle_atom_site_label_1
_geom_angle_atom_site_label_2
_geom_angle_atom_site_label_3
_geom_angle
_geom_angle_site_symmetry_1
_geom_angle_site_symmetry_3
_geom_angle_publ_flag
C15 C16 C17 108.0 . . ?
C16 C17 C19 114.3(11) . . ?
S2 C17 C16 108.0 . . ?
S2 C17 C19 137.7(11) . . ?
C18 S2 C17 108.0 . . ?
S2 C18 C15 108.0 . . ?
S2 C18 C25 140.2(18) . . ?
C15 C18 C25 111.8(18) . . ?
C16 C15 C18 108.0 . . ?
C16 C15 C14 115.8(14) . . ?
C18 C15 C14 136.1(14) . . ?
C9 S1 C6 108.0 . . ?
S1 C9 C24 139.7(15) . . ?
C8 C9 S1 108.0 . . ?
C8 C9 C24 112.3(15) . . ?
C9 C8 C10 133.9(13) . . ?
C7 C8 C9 108.0 . . ?
C7 C8 C10 118.0(13) . . ?
C8 C7 C6 108.0 . . ?
S1 C6 C7 108.0 . . ?
S1 C6 C3 139.7(11) . . ?
C7 C6 C3 112.3(11) . . ?
C14 C10 C8 129.3(13) . . ?
C11 C10 C8 122.3(14) . . ?
C11 C10 C14 108.0 . . ?
C10 C14 C15 128.5(15) . . ?
C13 C14 C15 122.5(15) . . ?
C13 C14 C10 108.0 . . ?
F5 C13 C14 115.5(18) . . ?
F5 C13 C12 114.0(19) . . ?
F5 C13 F6 98.6(19) . . ?
C12 C13 C14 108.0 . . ?
F6 C13 C14 116(2) . . ?
F6 C13 C12 103.8(18) . . ?
C13 C12 C11 108.0 . . ?
F4 C12 C13 119.0(19) . . ?
F4 C12 C11 122.0(18) . . ?
F4 C12 F3 90(2) . . ?
F3 C12 C13 108(2) . . ?
F3 C12 C11 107(2) . . ?
C10 C11 C12 108.0 . . ?
C10 C11 F2 108.3(19) . . ?
C12 C11 F2 96.2(16) . . ?
F1 C11 C10 121.6(19) . . ?
F1 C11 C12 121(2) . . ?
F1 C11 F2 96(2) . . ?
F8 C28 C27 118.1(14) . . ?
F8 C28 C29 121.8(14) . . ?
C27 C28 C29 120.0 . . ?
F7 C27 C28 118.9(14) . . ?
F7 C27 C26 121.1(14) . . ?
C28 C27 C26 120.0 . . ?
C27 C26 I1 120.2(9) . . ?
C27 C26 C31 120.0 . . ?
C31 C26 I1 119.7(9) . . ?
C30 C31 C26 120.0 . . ?
F10 C31 C26 122.4(13) . . ?
F10 C31 C30 117.5(13) . . ?
F9 C30 C31 118.8(13) . . ?
F9 C30 C29 121.1(13) . . ?
C31 C30 C29 120.0 . . ?
C28 C29 I2 118.6(8) . . ?
C30 C29 I2 121.4(8) . . ?
C30 C29 C28 120.0 . . ?
N2 C21 C20 120.0 . . ?
C22 N2 C21 120.0 . . ?
N2 C22 C23 120.0 . . ?
C19 C23 C22 120.0 . . ?
C23 C19 C17 111.0(11) . . ?
C20 C19 C17 129.0(11) . . ?
C20 C19 C23 120.0 . . ?
C19 C20 C21 120.0 . . ?
O1B C33B C32B 131(2) . . ?
O1B C33B C34B 131(3) . . ?
C34B C33B C32B 98(3) . . ?
O1A C33A C32A 130(3) . . ?
O1A C33A C34A 129(3) . . ?
C34A C33A C32A 97(3) . . ?
N1 C1 C2 120.0 . . ?
C5 N1 C1 120.0 . . ?
N1 C5 C4 120.0 . . ?
C3 C4 C5 120.0 . . ?
C4 C3 C6 110.3(12) . . ?
C2 C3 C6 129.7(12) . . ?
C2 C3 C4 120.0 . . ?
C3 C2 C1 120.0 . . ?

loop_
_geom_bond_atom_site_label_1
_geom_bond_atom_site_label_2
_geom_bond_distance
_geom_bond_site_symmetry_2
_geom_bond_publ_flag
I1 C26 2.113(11) . ?
I2 C29 2.102(11) . ?
C16 C17 1.4200 . ?
C16 C15 1.4200 . ?
C17 S2 1.4200 . ?
C17 C19 1.537(15) . ?
S2 C18 1.4200 . ?
C18 C15 1.4200 . ?
C18 C25 1.51(3) . ?
C15 C14 1.550(14) . ?
S1 C9 1.4200 . ?
S1 C6 1.4200 . ?
C9 C8 1.4200 . ?
C9 C24 1.50(3) . ?
C8 C7 1.4200 . ?
C8 C10 1.565(14) . ?
C7 C6 1.4200 . ?
C6 C3 1.507(13) . ?
F5 C13 1.36(3) . ?
F9 C30 1.31(2) . ?
F8 C28 1.29(2) . ?
C10 C14 1.4200 . ?
C10 C11 1.4200 . ?
C14 C13 1.4200 . ?
C13 C12 1.4200 . ?
C13 F6 1.36(4) . ?
C12 C11 1.4200 . ?
C12 F4 1.35(3) . ?
C12 F3 1.40(4) . ?
C11 F1 1.23(3) . ?
C11 F2 1.51(4) . ?
F7 C27 1.30(2) . ?
C28 C27 1.3900 . ?
C28 C29 1.3900 . ?
C27 C26 1.3900 . ?
C26 C31 1.3900 . ?
C31 C30 1.3900 . ?
C31 F10 1.30(2) . ?
C30 C29 1.3900 . ?
C21 N2 1.3900 . ?
C21 C20 1.3900 . ?
N2 C22 1.3900 . ?
C22 C23 1.3900 . ?
C23 C19 1.3900 . ?
C19 C20 1.3900 . ?
O1B C33B 1.25(3) . ?
C33B C32B 1.40(3) . ?
C33B C34B 1.40(3) . ?
O1A C33A 1.24(3) . ?
C32A C33A 1.40(3) . ?
C33A C34A 1.41(3) . ?
C1 N1 1.3900 . ?
C1 C2 1.3900 . ?
N1 C5 1.3900 . ?
C5 C4 1.3900 . ?
C4 C3 1.3900 . ?
C3 C2 1.3900 . ?

loop_
_exptl_oxdiff_crystal_face_indexfrac_h
_exptl_oxdiff_crystal_face_indexfrac_k
_exptl_oxdiff_crystal_face_indexfrac_l
_exptl_oxdiff_crystal_face_x
_exptl_oxdiff_crystal_face_y
_exptl_oxdiff_crystal_face_z
-3.0645 16.3646 -10.0471 -0.0040 -0.0333 0.9994
0.2878 38.2848 -0.1588 0.8584 -0.2672 0.4310
3.1988 -0.7878 11.1166 0.3905 -0.0978 -0.9154
-1.6618 -38.2722 0.5258 -0.8660 0.2070 -0.4552
-2.9111 6.0909 -10.9923 -0.2633 0.0673 0.9624
-24.1179 3.7621 0.8971 -0.2337 -0.9704 0.0614
-0.6720 -15.8243 10.2133 -0.0322 -0.1173 -0.9926
24.1306 -4.3292 -0.5361 0.2330 0.9677 -0.0967
